data_7030209
loop_
_publ_author_name
'Wang, Yu-Ling'
'Jiang, Yun-Liang'
'Xiahou, Zuo-Juan'
'Fu, Jiang-Hong'
'Liu, Qing-Yan'

_publ_section_title
;
 Diversity of lanthanide(III)-2,5-dihydroxy-1,4-benzenedicarboxylate
 extended frameworks: syntheses, structures, and magnetic properties.
;
_journal_issue 37
_journal_name_full 'Dalton transactions (Cambridge, England : 2003)'
_journal_page_first 11428
_journal_page_last 11437
_journal_paper_doi 10.1039/c2dt31090b
_journal_volume 41
_journal_year 2012
_chemical_formula_sum 'C20 H23 Dy2 O22'
_chemical_formula_weight 940.38
_chemical_name_systematic
;
?
;
_space_group_IT_number 2
_symmetry_cell_setting triclinic
_symmetry_space_group_name_Hall '-P 1'
_symmetry_space_group_name_H-M 'P -1'
_atom_sites_solution_hydrogens geom
_atom_sites_solution_primary direct
_atom_sites_solution_secondary difmap
_audit_creation_method SHELXL-97
_cell_angle_alpha 78.7990(10)
_cell_angle_beta 82.4830(10)
_cell_angle_gamma 79.9550(10)
_cell_formula_units_Z 2
_cell_length_a 7.3494(4)
_cell_length_b 11.4750(6)
_cell_length_c 16.1852(8)
_cell_measurement_reflns_used 6535
_cell_measurement_temperature 296(2)
_cell_measurement_theta_max 28.28
_cell_measurement_theta_min 2.58
_cell_volume 1311.79(12)
_computing_cell_refinement 'Bruker SMART'
_computing_data_collection 'Bruker SMART'
_computing_data_reduction 'Bruker SAINT'
_computing_molecular_graphics 'Bruker SHELXTL'
_computing_publication_material 'Bruker SHELXTL'
_computing_structure_refinement 'SHELXL-97 (Sheldrick, 1997)'
_computing_structure_solution 'SHELXS-97 (Sheldrick, 1990)'
_diffrn_ambient_temperature 296(2)
_diffrn_measured_fraction_theta_full 0.974
_diffrn_measured_fraction_theta_max 0.974
_diffrn_measurement_device_type 'CCD area detector'
_diffrn_measurement_method 'phi and omega scans'
_diffrn_radiation_monochromator graphite
_diffrn_radiation_source 'fine-focus sealed tube'
_diffrn_radiation_type MoK\a
_diffrn_radiation_wavelength 0.71073
_diffrn_reflns_av_R_equivalents 0.0197
_diffrn_reflns_av_sigmaI/netI 0.0315
_diffrn_reflns_limit_h_max 9
_diffrn_reflns_limit_h_min -9
_diffrn_reflns_limit_k_max 15
_diffrn_reflns_limit_k_min -14
_diffrn_reflns_limit_l_max 21
_diffrn_reflns_limit_l_min -21
_diffrn_reflns_number 12411
_diffrn_reflns_theta_full 28.29
_diffrn_reflns_theta_max 28.29
_diffrn_reflns_theta_min 2.58
_exptl_absorpt_coefficient_mu 5.757
_exptl_absorpt_correction_T_max 0.5450
_exptl_absorpt_correction_T_min 0.2450
_exptl_absorpt_correction_type multi-scan
_exptl_absorpt_process_details '(SADABS; Bruker 2008)'
_exptl_crystal_colour yellow
_exptl_crystal_density_diffrn 2.381
_exptl_crystal_density_method 'not measured'
_exptl_crystal_description block
_exptl_crystal_F_000 902
_exptl_crystal_size_max 0.34
_exptl_crystal_size_mid 0.24
_exptl_crystal_size_min 0.12
_refine_diff_density_max 1.910
_refine_diff_density_min -0.830
_refine_diff_density_rms 0.141
_refine_ls_extinction_method none
_refine_ls_goodness_of_fit_ref 1.026
_refine_ls_hydrogen_treatment constr
_refine_ls_matrix_type full
_refine_ls_number_parameters 403
_refine_ls_number_reflns 6347
_refine_ls_number_restraints 0
_refine_ls_restrained_S_all 1.026
_refine_ls_R_factor_all 0.0333
_refine_ls_R_factor_gt 0.0258
_refine_ls_shift/su_max 0.001
_refine_ls_shift/su_mean 0.000
_refine_ls_structure_factor_coef Fsqd
_refine_ls_weighting_details 'calc w=1/[\s^2^(Fo^2^)+(0.0307P)^2^+2.6918P] where P=(Fo^2^+2Fc^2^)/3'
_refine_ls_weighting_scheme calc
_refine_ls_wR_factor_gt 0.0616
_refine_ls_wR_factor_ref 0.0648
_reflns_number_gt 5404
_reflns_number_total 6347
_reflns_threshold_expression >2sigma(I)
_cod_data_source_file c2dt31090b.txt
_cod_data_source_block Dy
_cod_depositor_comments
;
The following automatic conversions were performed:

'_symmetry_cell_setting' value 'Triclinic' changed to 'triclinic'
according to
/usr/data/users/saulius/automatic-downloads/retrospective/RSC/lib/dictionaries/cif_core.dic
dictionary named 'cif_core.dic' version 2.4.2 from
2011-04-26.

'_exptl_absorpt_correction_type' value 'Multi-scan'
changed to 'multi-scan' according to
/usr/data/users/saulius/automatic-downloads/retrospective/RSC/lib/dictionaries/cif_core.dic
dictionary named 'cif_core.dic' version 2.4.2 from 2011-04-26.

Automatic conversion script
Id: cif_fix_values 2281 2013-09-26 08:29:07Z andrius 
;
_cod_original_sg_symbol_H-M P-1
_cod_database_code 7030209

loop_
_symmetry_equiv_pos_as_xyz
'x, y, z'
'-x, -y, -z'

loop_
_atom_site_label
_atom_site_type_symbol
_atom_site_fract_x
_atom_site_fract_y
_atom_site_fract_z
_atom_site_U_iso_or_equiv
_atom_site_adp_type
_atom_site_occupancy
_atom_site_symmetry_multiplicity
_atom_site_calc_flag
_atom_site_refinement_flags
Dy1 Dy 0.94154(2) 0.065975(16) -0.226370(11) 0.01322(5) Uani 1 1 d .
Dy2 Dy 0.44429(2) 0.264555(16) -0.236029(11) 0.01513(6) Uani 1 1 d .
O1 O 0.9258(4) 0.2197(3) -0.1455(2) 0.0239(7) Uani 1 1 d .
O1W O 0.5140(7) 0.8269(5) -0.2225(3) 0.0673(14) Uani 1 1 d .
O2 O 0.6979(4) 0.3437(3) -0.20938(19) 0.0232(7) Uani 1 1 d .
O2W O 0.9968(8) 0.3707(6) 0.2590(4) 0.095(2) Uani 1 1 d .
H2WA H 1.0558 0.4148 0.2754 0.142 Uiso 1 1 d R
H2WB H 0.9616 0.4296 0.2241 0.142 Uiso 1 1 d R
O3 O 0.7329(5) 0.5575(3) 0.1825(2) 0.0337(8) Uani 1 1 d .
O3W O 1.2166(9) -0.2395(5) -0.3714(3) 0.0796(17) Uani 1 1 d .
H3WA H 1.2146 -0.2342 -0.4225 0.119 Uiso 1 1 d R
H3WB H 1.2023 -0.3046 -0.3419 0.119 Uiso 1 1 d R
O4 O 0.6277(5) 0.7144(3) 0.0914(2) 0.0296(7) Uani 1 1 d .
O4W O 0.6336(10) 0.6365(5) -0.3395(4) 0.106(2) Uani 1 1 d .
H4WA H 0.6904 0.6631 -0.3843 0.159 Uiso 1 1 d R
H4WB H 0.5390 0.6716 -0.3168 0.159 Uiso 1 1 d R
O5 O 0.9819(6) 0.2418(3) 0.0076(2) 0.0426(9) Uani 1 1 d .
H5A H 0.9947 0.2071 -0.0330 0.064 Uiso 1 1 calc R
O6 O 0.5812(6) 0.6962(3) -0.0608(2) 0.0492(11) Uani 1 1 d .
H6B H 0.5710 0.7306 -0.0201 0.074 Uiso 1 1 calc R
O7 O 0.9787(4) 0.2213(3) -0.34341(19) 0.0222(6) Uani 1 1 d .
O8 O 1.1911(5) 0.3175(3) -0.3126(2) 0.0329(8) Uani 1 1 d .
O9 O 0.7977(5) 0.3132(3) -0.4731(2) 0.0292(8) Uani 1 1 d .
H9 H 0.8463 0.2556 -0.4406 0.044 Uiso 1 1 calc R
O10 O 0.5890(5) 0.1664(3) -0.34210(19) 0.0251(7) Uani 1 1 d .
O11 O 0.8029(4) 0.0042(3) -0.3360(2) 0.0269(7) Uani 1 1 d .
O12 O 0.2031(5) 0.1553(3) -0.5673(2) 0.0408(10) Uani 1 1 d .
H12 H 0.1512 0.1234 -0.5968 0.061 Uiso 1 1 calc R
O13 O 0.2712(4) 0.1065(3) -0.19893(17) 0.0180(6) Uani 1 1 d .
O14 O 0.1132(4) -0.0188(3) -0.11176(19) 0.0243(7) Uani 1 1 d .
O15 O 0.6335(4) 0.0939(3) -0.16515(16) 0.0152(5) Uani 1 1 d .
O16 O 1.1873(4) -0.0446(3) -0.3005(2) 0.0345(8) Uani 1 1 d .
H16A H 1.2859 -0.0682 -0.2796 0.052 Uiso 1 1 d R
H16B H 1.1981 -0.1004 -0.3266 0.052 Uiso 1 1 d R
O17 O 0.8841(5) -0.1382(3) -0.1732(2) 0.0317(8) Uani 1 1 d .
H17A H 0.7910 -0.1685 -0.1731 0.048 Uiso 1 1 d R
H17B H 0.9300 -0.1902 -0.1361 0.048 Uiso 1 1 d R
O18 O 0.5214(5) 0.4222(3) -0.3533(2) 0.0309(7) Uani 1 1 d .
H18A H 0.5512 0.4837 -0.3440 0.046 Uiso 1 1 d R
H18B H 0.5779 0.3948 -0.3942 0.046 Uiso 1 1 d R
C1 C 0.7940(6) 0.3926(4) -0.0873(3) 0.0179(8) Uani 1 1 d .
C2 C 0.8703(6) 0.3489(4) -0.0100(3) 0.0244(9) Uani 1 1 d .
C3 C 0.8347(6) 0.4174(4) 0.0537(3) 0.0267(10) Uani 1 1 d .
H3A H 0.8746 0.3853 0.1068 0.032 Uiso 1 1 calc R
C4 C 0.7396(6) 0.5338(4) 0.0383(3) 0.0214(9) Uani 1 1 d .
C5 C 0.6769(6) 0.5815(4) -0.0405(3) 0.0238(9) Uani 1 1 d .
C6 C 0.6989(6) 0.5106(4) -0.1019(3) 0.0223(9) Uani 1 1 d .
H6A H 0.6502 0.5412 -0.1533 0.027 Uiso 1 1 calc R
C7 C 0.8079(6) 0.3142(4) -0.1520(3) 0.0187(8) Uani 1 1 d .
C8 C 0.7014(6) 0.6048(4) 0.1079(3) 0.0225(9) Uani 1 1 d .
C9 C 0.9013(6) 0.4041(4) -0.4858(3) 0.0198(9) Uani 1 1 d .
C10 C 1.0329(6) 0.4062(4) -0.4310(3) 0.0186(8) Uani 1 1 d .
C11 C 1.1306(6) 0.5030(4) -0.4464(3) 0.0207(9) Uani 1 1 d .
H11 H 1.2187 0.5054 -0.4107 0.025 Uiso 1 1 calc R
C12 C 1.0715(6) 0.3084(4) -0.3570(3) 0.0189(8) Uani 1 1 d .
C13 C 0.3502(6) 0.0759(4) -0.5360(3) 0.0223(9) Uani 1 1 d .
C14 C 0.4315(6) 0.1073(4) -0.4720(3) 0.0243(9) Uani 1 1 d .
H14A H 0.3851 0.1793 -0.4530 0.029 Uiso 1 1 calc R
C15 C 0.5821(6) 0.0319(4) -0.4361(3) 0.0190(8) Uani 1 1 d .
C16 C 0.6626(6) 0.0694(4) -0.3663(3) 0.0195(8) Uani 1 1 d .
C17 C 0.6769(5) 0.0279(4) -0.0184(2) 0.0165(8) Uani 1 1 d .
H17 H 0.7973 0.0459 -0.0297 0.020 Uiso 1 1 calc R
C18 C 0.5671(5) 0.0472(3) -0.0854(2) 0.0141(7) Uani 1 1 d .
C19 C 0.3868(5) 0.0171(4) -0.0647(2) 0.0137(7) Uani 1 1 d .
C20 C 0.2521(5) 0.0349(4) -0.1285(2) 0.0153(8) Uani 1 1 d .

loop_
_atom_site_aniso_label
_atom_site_aniso_U_11
_atom_site_aniso_U_22
_atom_site_aniso_U_33
_atom_site_aniso_U_23
_atom_site_aniso_U_13
_atom_site_aniso_U_12
Dy1 0.01395(9) 0.01479(10) 0.01152(9) -0.00075(7) -0.00461(7) -0.00305(7)
Dy2 0.01636(10) 0.01647(10) 0.01304(10) -0.00108(7) -0.00508(7) -0.00283(7)
O1 0.0226(15) 0.0234(16) 0.0279(17) -0.0116(13) -0.0046(13) -0.0003(12)
O1W 0.059(3) 0.072(3) 0.067(3) -0.009(3) -0.020(3) 0.006(2)
O2 0.0255(16) 0.0243(16) 0.0236(16) -0.0060(13) -0.0068(13) -0.0085(13)
O2W 0.083(4) 0.111(5) 0.068(4) 0.025(3) -0.012(3) 0.005(4)
O3 0.039(2) 0.038(2) 0.0238(17) -0.0123(15) -0.0117(15) 0.0101(16)
O3W 0.138(5) 0.056(3) 0.056(3) -0.021(3) -0.026(3) -0.022(3)
O4 0.045(2) 0.0201(16) 0.0235(17) -0.0077(13) 0.0004(14) -0.0017(14)
O4W 0.171(7) 0.048(3) 0.096(5) -0.006(3) 0.028(5) -0.043(4)
O5 0.057(2) 0.033(2) 0.037(2) -0.0099(17) -0.0134(19) 0.0065(18)
O6 0.074(3) 0.034(2) 0.036(2) -0.0102(18) -0.013(2) 0.010(2)
O7 0.0262(16) 0.0203(15) 0.0200(15) 0.0040(12) -0.0073(12) -0.0081(12)
O8 0.0343(18) 0.0321(19) 0.0336(19) 0.0141(15) -0.0221(15) -0.0167(15)
O9 0.0370(18) 0.0276(17) 0.0254(17) 0.0087(14) -0.0150(14) -0.0177(14)
O10 0.0371(18) 0.0252(17) 0.0163(15) -0.0076(13) -0.0023(13) -0.0096(14)
O11 0.0304(17) 0.0312(18) 0.0235(16) -0.0062(14) -0.0116(14) -0.0088(14)
O12 0.046(2) 0.036(2) 0.046(2) -0.0165(17) -0.0304(18) 0.0102(17)
O13 0.0193(14) 0.0206(15) 0.0140(14) 0.0025(11) -0.0075(11) -0.0050(11)
O14 0.0194(15) 0.0308(17) 0.0233(16) 0.0069(13) -0.0120(12) -0.0114(13)
O15 0.0152(13) 0.0215(15) 0.0075(12) -0.0001(11) -0.0007(10) -0.0022(11)
O16 0.0247(17) 0.042(2) 0.041(2) -0.0227(17) -0.0058(15) 0.0017(15)
O17 0.0343(19) 0.0255(18) 0.037(2) -0.0006(15) -0.0082(15) -0.0117(15)
O18 0.0319(18) 0.0301(19) 0.0288(18) 0.0032(14) -0.0034(15) -0.0087(15)
C1 0.019(2) 0.019(2) 0.0170(19) -0.0032(16) -0.0010(15) -0.0064(16)
C2 0.024(2) 0.022(2) 0.026(2) -0.0059(18) -0.0038(18) 0.0043(17)
C3 0.027(2) 0.031(3) 0.022(2) -0.0074(19) -0.0079(18) 0.0044(19)
C4 0.022(2) 0.023(2) 0.021(2) -0.0081(17) -0.0006(17) -0.0038(17)
C5 0.025(2) 0.017(2) 0.028(2) -0.0023(18) -0.0031(18) -0.0021(17)
C6 0.023(2) 0.023(2) 0.022(2) -0.0039(17) -0.0068(17) -0.0036(17)
C7 0.0179(19) 0.020(2) 0.021(2) -0.0054(17) 0.0005(16) -0.0096(16)
C8 0.018(2) 0.026(2) 0.025(2) -0.0114(18) 0.0002(17) -0.0037(17)
C9 0.021(2) 0.020(2) 0.020(2) 0.0022(17) -0.0064(16) -0.0079(16)
C10 0.021(2) 0.021(2) 0.0138(19) 0.0021(16) -0.0053(16) -0.0057(16)
C11 0.023(2) 0.022(2) 0.019(2) 0.0023(17) -0.0105(17) -0.0076(17)
C12 0.0174(19) 0.020(2) 0.017(2) 0.0028(16) -0.0040(16) -0.0026(16)
C13 0.023(2) 0.022(2) 0.023(2) -0.0074(18) -0.0076(17) 0.0014(17)
C14 0.027(2) 0.021(2) 0.028(2) -0.0118(18) -0.0109(19) 0.0011(17)
C15 0.020(2) 0.023(2) 0.0155(19) -0.0036(16) -0.0041(16) -0.0080(16)
C16 0.022(2) 0.028(2) 0.0116(18) -0.0024(17) -0.0027(15) -0.0121(17)
C17 0.0150(18) 0.021(2) 0.0132(18) 0.0030(15) -0.0046(15) -0.0062(15)
C18 0.0146(18) 0.0147(19) 0.0123(18) -0.0002(15) -0.0030(14) -0.0015(14)
C19 0.0121(17) 0.020(2) 0.0098(17) -0.0005(15) -0.0041(14) -0.0033(14)
C20 0.0151(18) 0.0158(19) 0.0160(19) -0.0027(15) -0.0057(15) -0.0020(14)

loop_
_atom_type_symbol
_atom_type_description
_atom_type_scat_dispersion_real
_atom_type_scat_dispersion_imag
_atom_type_scat_source
C C 0.0033 0.0016 'International Tables Vol C Tables 4.2.6.8 and 6.1.1.4'
H H 0.0000 0.0000 'International Tables Vol C Tables 4.2.6.8 and 6.1.1.4'
N N 0.0061 0.0033 'International Tables Vol C Tables 4.2.6.8 and 6.1.1.4'
O O 0.0106 0.0060 'International Tables Vol C Tables 4.2.6.8 and 6.1.1.4'
Na Na 0.0362 0.0249 'International Tables Vol C Tables 4.2.6.8 and 6.1.1.4'
Dy Dy -0.1892 4.4098 'International Tables Vol C Tables 4.2.6.8 and 6.1.1.4'

loop_
_geom_angle_atom_site_label_1
_geom_angle_atom_site_label_2
_geom_angle_atom_site_label_3
_geom_angle
_geom_angle_site_symmetry_1
_geom_angle_site_symmetry_3
O14 Dy1 O15 104.08(10) 1_655 .
O14 Dy1 O16 82.58(12) 1_655 .
O15 Dy1 O16 150.76(11) . .
O14 Dy1 O7 133.63(10) 1_655 .
O15 Dy1 O7 108.91(10) . .
O16 Dy1 O7 84.12(12) . .
O14 Dy1 O1 73.77(11) 1_655 .
O15 Dy1 O1 75.00(10) . .
O16 Dy1 O1 133.51(11) . .
O7 Dy1 O1 84.23(11) . .
O14 Dy1 O17 70.04(11) 1_655 .
O15 Dy1 O17 77.27(11) . .
O16 Dy1 O17 78.52(12) . .
O7 Dy1 O17 148.42(11) . .
O1 Dy1 O17 126.60(11) . .
O14 Dy1 O11 139.69(11) 1_655 .
O15 Dy1 O11 83.02(10) . .
O16 Dy1 O11 74.44(11) . .
O7 Dy1 O11 76.87(10) . .
O1 Dy1 O11 144.49(11) . .
O17 Dy1 O11 73.17(11) . .
O14 Dy1 O13 51.45(9) 1_655 1_655
O15 Dy1 O13 138.33(9) . 1_655
O16 Dy1 O13 67.68(10) . 1_655
O7 Dy1 O13 82.44(9) . 1_655
O1 Dy1 O13 66.23(10) . 1_655
O17 Dy1 O13 114.13(10) . 1_655
O11 Dy1 O13 138.30(10) . 1_655
O14 Dy1 C20 25.23(11) 1_655 1_655
O15 Dy1 C20 122.12(10) . 1_655
O16 Dy1 C20 74.89(11) . 1_655
O7 Dy1 C20 108.45(11) . 1_655
O1 Dy1 C20 66.64(10) . 1_655
O17 Dy1 C20 92.30(11) . 1_655
O11 Dy1 C20 148.10(11) . 1_655
O13 Dy1 C20 26.27(10) 1_655 1_655
O14 Dy1 Dy2 130.89(8) 1_655 .
O15 Dy1 Dy2 33.41(6) . .
O16 Dy1 Dy2 146.09(8) . .
O7 Dy1 Dy2 75.50(7) . .
O1 Dy1 Dy2 71.56(7) . .
O17 Dy1 Dy2 105.45(8) . .
O11 Dy1 Dy2 74.70(8) . .
O13 Dy1 Dy2 133.85(6) 1_655 .
C20 Dy1 Dy2 137.17(8) 1_655 .
O10 Dy2 O8 87.17(13) . 1_455
O10 Dy2 O2 97.94(11) . .
O8 Dy2 O2 140.28(11) 1_455 .
O10 Dy2 O13 85.52(11) . .
O8 Dy2 O13 73.29(10) 1_455 .
O2 Dy2 O13 146.17(10) . .
O10 Dy2 O4 153.32(11) . 2_665
O8 Dy2 O4 113.39(13) 1_455 2_665
O2 Dy2 O4 77.39(11) . 2_665
O13 Dy2 O4 84.57(11) . 2_665
O10 Dy2 O15 75.87(10) . .
O8 Dy2 O15 141.94(11) 1_455 .
O2 Dy2 O15 76.60(10) . .
O13 Dy2 O15 71.64(9) . .
O4 Dy2 O15 77.51(10) 2_665 .
O10 Dy2 O18 74.68(12) . .
O8 Dy2 O18 73.61(11) 1_455 .
O2 Dy2 O18 69.98(11) . .
O13 Dy2 O18 141.99(10) . .
O4 Dy2 O18 126.00(12) 2_665 .
O15 Dy2 O18 131.16(10) . .
O10 Dy2 O3 152.65(11) . 2_665
O8 Dy2 O3 75.72(12) 1_455 2_665
O2 Dy2 O3 82.80(11) . 2_665
O13 Dy2 O3 109.07(12) . 2_665
O4 Dy2 O3 53.67(11) 2_665 2_665
O15 Dy2 O3 130.12(10) . 2_665
O18 Dy2 O3 80.03(12) . 2_665
O10 Dy2 C8 174.36(12) . 2_665
O8 Dy2 C8 96.41(13) 1_455 2_665
O2 Dy2 C8 76.52(12) . 2_665
O13 Dy2 C8 99.66(12) . 2_665
O4 Dy2 C8 27.07(12) 2_665 2_665
O15 Dy2 C8 103.54(11) . 2_665
O18 Dy2 C8 102.11(13) . 2_665
O3 Dy2 C8 26.80(12) 2_665 2_665
O10 Dy2 Dy1 56.61(8) . .
O8 Dy2 Dy1 143.47(10) 1_455 .
O2 Dy2 Dy1 59.20(8) . .
O13 Dy2 Dy1 97.04(7) . .
O4 Dy2 Dy1 100.22(8) 2_665 .
O15 Dy2 Dy1 32.80(6) . .
O18 Dy2 Dy1 98.47(8) . .
O3 Dy2 Dy1 139.20(8) 2_665 .
C8 Dy2 Dy1 120.07(9) 2_665 .
C7 O1 Dy1 124.2(3) . .
C7 O2 Dy2 133.2(3) . .
H2WA O2W H2WB 86.1 . .
C8 O3 Dy2 90.9(3) . 2_665
H3WA O3W H3WB 116.7 . .
C8 O4 Dy2 94.5(3) . 2_665
H4WA O4W H4WB 125.5 . .
C2 O5 H5A 109.5 . .
C5 O6 H6B 109.5 . .
C12 O7 Dy1 132.3(2) . .
C12 O8 Dy2 159.6(3) . 1_655
C9 O9 H9 109.5 . .
C16 O10 Dy2 149.2(3) . .
C16 O11 Dy1 119.3(3) . .
C13 O12 H12 109.5 . .
C20 O13 Dy2 129.2(2) . .
C20 O13 Dy1 86.8(2) . 1_455
Dy2 O13 Dy1 136.79(11) . 1_455
C20 O14 Dy1 102.3(2) . 1_455
C18 O15 Dy1 127.2(2) . .
C18 O15 Dy2 116.4(2) . .
Dy1 O15 Dy2 113.79(11) . .
Dy1 O16 H16A 119.4 . .
Dy1 O16 H16B 135.8 . .
H16A O16 H16B 94.4 . .
Dy1 O17 H17A 129.8 . .
Dy1 O17 H17B 131.2 . .
H17A O17 H17B 95.7 . .
Dy2 O18 H18A 120.1 . .
Dy2 O18 H18B 112.1 . .
H18A O18 H18B 116.8 . .
C6 C1 C2 118.9(4) . .
C6 C1 C7 120.1(4) . .
C2 C1 C7 120.9(4) . .
O5 C2 C3 115.9(4) . .
O5 C2 C1 124.2(4) . .
C3 C2 C1 119.9(4) . .
C2 C3 C4 120.0(4) . .
C2 C3 H3A 120.0 . .
C4 C3 H3A 120.0 . .
C3 C4 C5 120.2(4) . .
C3 C4 C8 118.9(4) . .
C5 C4 C8 120.8(4) . .
C6 C5 O6 116.2(4) . .
C6 C5 C4 119.9(4) . .
O6 C5 C4 123.7(4) . .
C5 C6 C1 120.5(4) . .
C5 C6 H6A 119.8 . .
C1 C6 H6A 119.8 . .
O1 C7 O2 123.1(4) . .
O1 C7 C1 118.1(4) . .
O2 C7 C1 118.8(4) . .
O3 C8 O4 120.0(4) . .
O3 C8 C4 121.5(4) . .
O4 C8 C4 118.4(4) . .
O3 C8 Dy2 62.3(2) . 2_665
O4 C8 Dy2 58.5(2) . 2_665
C4 C8 Dy2 168.5(3) . 2_665
O9 C9 C11 118.1(3) . 2_764
O9 C9 C10 121.5(4) . .
C11 C9 C10 120.4(4) 2_764 .
C11 C10 C9 118.6(4) . .
C11 C10 C12 119.1(3) . .
C9 C10 C12 122.3(4) . .
C9 C11 C10 121.0(4) 2_764 .
C9 C11 H11 119.5 2_764 .
C10 C11 H11 119.5 . .
O8 C12 O7 124.2(4) . .
O8 C12 C10 117.7(4) . .
O7 C12 C10 118.1(3) . .
O12 C13 C15 123.6(4) . 2_654
O12 C13 C14 116.5(4) . .
C15 C13 C14 119.9(4) 2_654 .
C13 C14 C15 120.7(4) . .
C13 C14 H14A 119.7 . .
C15 C14 H14A 119.7 . .
C13 C15 C14 119.5(4) 2_654 .
C13 C15 C16 122.1(4) 2_654 .
C14 C15 C16 118.4(4) . .
O11 C16 O10 122.9(4) . .
O11 C16 C15 118.7(4) . .
O10 C16 C15 118.4(4) . .
C19 C17 C18 122.6(4) 2_655 .
C19 C17 H17 118.7 2_655 .
C18 C17 H17 118.7 . .
O15 C18 C17 120.6(3) . .
O15 C18 C19 123.3(3) . .
C17 C18 C19 116.1(3) . .
C17 C19 C18 121.3(3) 2_655 .
C17 C19 C20 116.1(3) 2_655 .
C18 C19 C20 122.5(3) . .
O14 C20 O13 119.2(3) . .
O14 C20 C19 119.3(3) . .
O13 C20 C19 121.4(3) . .
O14 C20 Dy1 52.50(18) . 1_455
O13 C20 Dy1 66.93(19) . 1_455
C19 C20 Dy1 169.7(3) . 1_455

loop_
_geom_bond_atom_site_label_1
_geom_bond_atom_site_label_2
_geom_bond_distance
_geom_bond_site_symmetry_2
Dy1 O14 2.337(3) 1_655
Dy1 O15 2.344(3) .
Dy1 O16 2.353(3) .
Dy1 O7 2.359(3) .
Dy1 O1 2.371(3) .
Dy1 O17 2.424(3) .
Dy1 O11 2.430(3) .
Dy1 O13 2.652(3) 1_655
Dy1 Dy2 3.9596(3) .
Dy2 O10 2.281(3) .
Dy2 O8 2.299(3) 1_455
Dy2 O2 2.332(3) .
Dy2 O13 2.335(3) .
Dy2 O4 2.382(3) 2_665
Dy2 O15 2.383(3) .
Dy2 O18 2.437(3) .
Dy2 O3 2.466(3) 2_665
O1 C7 1.261(5) .
O2 C7 1.269(5) .
O2W H2WA 0.8200 .
O2W H2WB 0.8200 .
O3 C8 1.256(5) .
O3 Dy2 2.466(3) 2_665
O3W H3WA 0.8200 .
O3W H3WB 0.8200 .
O4 C8 1.272(5) .
O4 Dy2 2.382(3) 2_665
O4W H4WA 0.8200 .
O4W H4WB 0.8200 .
O5 C2 1.355(5) .
O5 H5A 0.8200 .
O6 C5 1.379(5) .
O6 H6B 0.8200 .
O7 C12 1.274(5) .
O8 C12 1.235(5) .
O8 Dy2 2.299(3) 1_655
O9 C9 1.365(5) .
O9 H9 0.8200 .
O10 C16 1.261(5) .
O11 C16 1.258(5) .
O12 C13 1.370(5) .
O12 H12 0.8200 .
O13 C20 1.276(5) .
O13 Dy1 2.652(3) 1_455
O14 C20 1.256(5) .
O14 Dy1 2.337(3) 1_455
O15 C18 1.360(4) .
O16 H16A 0.8200 .
O16 H16B 0.8200 .
O17 H17A 0.8200 .
O17 H17B 0.8200 .
O18 H18A 0.8200 .
O18 H18B 0.8200 .
C1 C6 1.402(6) .
C1 C2 1.405(6) .
C1 C7 1.491(6) .
C2 C3 1.385(6) .
C3 C4 1.388(6) .
C3 H3A 0.9300 .
C4 C5 1.391(6) .
C4 C8 1.486(6) .
C5 C6 1.378(6) .
C6 H6A 0.9300 .
C9 C11 1.386(6) 2_764
C9 C10 1.401(5) .
C10 C11 1.392(6) .
C10 C12 1.494(5) .
C11 C9 1.386(6) 2_764
C11 H11 0.9300 .
C13 C15 1.388(6) 2_654
C13 C14 1.394(6) .
C14 C15 1.396(6) .
C14 H14A 0.9300 .
C15 C13 1.388(6) 2_654
C15 C16 1.505(5) .
C17 C19 1.395(5) 2_655
C17 C18 1.396(5) .
C17 H17 0.9300 .
C18 C19 1.409(5) .
C19 C17 1.395(5) 2_655
C19 C20 1.485(5) .

loop_
_geom_hbond_atom_site_label_D
_geom_hbond_atom_site_label_H
_geom_hbond_atom_site_label_A
_geom_hbond_distance_DH
_geom_hbond_distance_HA
_geom_hbond_distance_DA
_geom_hbond_angle_DHA
_geom_hbond_site_symmetry_A
O5 H5A O1 0.82 1.93 2.632(5) 143.7 .
O6 H6B O4 0.82 1.87 2.582(5) 144.3 .
O9 H9 O7 0.82 1.90 2.582(4) 140.2 .
O12 H12 O11 0.82 1.95 2.638(5) 141.5 2_654
O16 H16A O1W 0.82 2.09 2.893(6) 164.7 1_645
O16 H16B O3W 0.82 1.86 2.670(6) 172.3 .
O17 H17A O1W 0.82 2.29 3.045(6) 152.3 1_545
O17 H17B O5 0.82 2.20 2.933(5) 149.3 2_755
O18 H18A O4W 0.82 1.97 2.783(6) 171.6 .
O18 H18B O9 0.82 2.13 2.911(5) 160.5 .
O2W H2WA O4W 0.82 2.56 3.144(10) 129.5 2_765
O2W H2WB O3 0.82 2.12 2.835(6) 146.1 .
O3W H3WA O9 0.82 2.09 2.827(6) 150.3 2_754
O3W H3WB O2W 0.82 2.00 2.654(8) 136.5 2_755
O4W H4WA O12 0.82 2.31 2.924(7) 131.9 2_664
O4W H4WB O1W 0.82 2.53 3.104(8) 127.9 .
